data_1001296
loop_
_publ_author_name
'Rebbah, A'
'Yazbeck, J'
'Lande, R'
'Deschanvres, A'

_publ_section_title
;
Etudes structurales et optiques des phases du type Cd~2~ A~3~ X (A =
As, P; X = Cl, Br, I) et de leur solution solide
;
_journal_coden_ASTM MRBUAC
_journal_name_full 'Materials Research Bulletin'
_journal_page_first 525
_journal_page_last 533
_journal_paper_doi 10.1016/0025-5408(81)90118-5
_journal_volume 16
_journal_year 1981
_chemical_formula_structural 'CD2 P3 BR'
_chemical_formula_sum 'Br Cd2 P3'
_chemical_name_systematic 'DICADMIUM TRIPHOSPHIDE BROMIDE'
_space_group_IT_number 9
_symmetry_cell_setting monoclinic
_symmetry_Int_Tables_number 9
_symmetry_space_group_name_Hall 'C -2yc'
_symmetry_space_group_name_H-M 'C 1 c 1'
_cell_angle_alpha 90
_cell_angle_beta 100.3(2)
_cell_angle_gamma 90
_cell_formula_units_Z 4
_cell_length_a 8.077(1)
_cell_length_b 9.088(2)
_cell_length_c 7.534(3)
_cell_volume 544.1
_refine_ls_R_factor_all 0.08
_cod_database_code 1001296

loop_
_symmetry_equiv_pos_as_xyz
x,y,z
x,-y,1/2+z
1/2+x,1/2+y,z
1/2+x,1/2-y,1/2+z

loop_
_atom_site_label
_atom_site_type_symbol
_atom_site_symmetry_multiplicity
_atom_site_Wyckoff_symbol
_atom_site_fract_x
_atom_site_fract_y
_atom_site_fract_z
_atom_site_occupancy
_atom_site_attached_hydrogens
_atom_site_calc_flag
Cd1 Cd2+ 4 a 0. 0.147(2) 0. 1. 0 d
Cd2 Cd2+ 4 a 0.504(2) 0.147(2) 0.08(2) 1. 0 d
P1 P1- 4 a 0.130(6) 0.038(3) 0.315(9) 1. 0 d
P2 P1- 4 a -0.25(1) 0.292(3) 0.005(6) 1. 0 d
P3 P1- 4 a 0.378(7) 0.040(3) -0.21(1) 1. 0 d
Br1 Br1- 4 a 0.249(4) 0.374(2) 0.07(4) 1. 0 d

loop_
_atom_type_symbol
_atom_type_oxidation_number
Cd2+ 2.000
P1- -1.000
Br1- -1.000
